data_1507693
loop_
_publ_author_name
'Tanaka, Takayuki'
'Kitano, Masaaki'
'Hayashi, Shin-Ya'
'Aratani, Naoki'
'Osuka, Atsuhiro'

_publ_section_title
;
 Rational Synthesis of A(2)B-type meso-Triarylsubporphyrins.
;
_journal_issue 11
_journal_name_full 'Organic letters'
_journal_page_first 2694
_journal_page_last 2697
_journal_paper_doi 10.1021/ol300865s
_journal_volume 14
_journal_year 2012
_chemical_formula_moiety 'C32 H22 B N3 O S'
_chemical_formula_sum 'C32 H22 B N3 O S'
_chemical_formula_weight 507.40
_chemical_name_systematic
; 
 ? 
;
_space_group_IT_number 14
_symmetry_cell_setting monoclinic
_symmetry_Int_Tables_number 14
_symmetry_space_group_name_Hall '-P 2ybc'
_symmetry_space_group_name_H-M 'P 1 21/c 1'
_atom_sites_solution_hydrogens geom
_atom_sites_solution_primary direct
_atom_sites_solution_secondary difmap
_audit_creation_method SHELXL-97
_cell_angle_alpha 90.00
_cell_angle_beta 110.5139(14)
_cell_angle_gamma 90.00
_cell_formula_units_Z 4
_cell_length_a 13.4058(4)
_cell_length_b 13.7067(4)
_cell_length_c 14.2504(4)
_cell_measurement_reflns_used 14530
_cell_measurement_temperature 93(2)
_cell_measurement_theta_max 68.21
_cell_measurement_theta_min 3.23
_cell_volume 2452.45(13)
_computing_structure_refinement 'SHELXL-97 (Sheldrick, 1997)'
_computing_structure_solution 'SHELXS-97 (Sheldrick, 1990)'
_diffrn_ambient_temperature 93(2)
_diffrn_detector_area_resol_mean 10.00
_diffrn_measured_fraction_theta_full 0.994
_diffrn_measured_fraction_theta_max 0.994
_diffrn_measurement_device_type 'Rigaku RAXIS-RAPID'
_diffrn_measurement_method \w
_diffrn_radiation_monochromator graphite
_diffrn_radiation_source 'fine-focus sealed tube'
_diffrn_radiation_type CuK\a
_diffrn_radiation_wavelength 1.54187
_diffrn_reflns_av_R_equivalents 0.0840
_diffrn_reflns_av_sigmaI/netI 0.0668
_diffrn_reflns_limit_h_max 15
_diffrn_reflns_limit_h_min -15
_diffrn_reflns_limit_k_max 16
_diffrn_reflns_limit_k_min -16
_diffrn_reflns_limit_l_max 16
_diffrn_reflns_limit_l_min -16
_diffrn_reflns_number 21533
_diffrn_reflns_theta_full 66.00
_diffrn_reflns_theta_max 66.00
_diffrn_reflns_theta_min 4.78
_exptl_absorpt_coefficient_mu 1.423
_exptl_absorpt_correction_T_max 0.8708
_exptl_absorpt_correction_T_min 0.7639
_exptl_absorpt_correction_type multi-scan
_exptl_absorpt_process_details
;Higashi, T. (1995). 
 Program for Absorption Correction.
 Rigaku Corporation, Tokyo, Japan.
;
_exptl_crystal_colour red
_exptl_crystal_density_diffrn 1.374
_exptl_crystal_density_method 'not measured'
_exptl_crystal_description prism
_exptl_crystal_F_000 1056
_exptl_crystal_size_max 0.20
_exptl_crystal_size_mid 0.20
_exptl_crystal_size_min 0.10
_refine_diff_density_max 0.617
_refine_diff_density_min -0.318
_refine_diff_density_rms 0.063
_refine_ls_extinction_method none
_refine_ls_goodness_of_fit_ref 1.104
_refine_ls_hydrogen_treatment constr
_refine_ls_matrix_type full
_refine_ls_number_parameters 412
_refine_ls_number_reflns 4262
_refine_ls_number_restraints 84
_refine_ls_restrained_S_all 1.111
_refine_ls_R_factor_all 0.1237
_refine_ls_R_factor_gt 0.0849
_refine_ls_shift/su_max 0.173
_refine_ls_shift/su_mean 0.001
_refine_ls_structure_factor_coef Fsqd
_refine_ls_weighting_details 'calc w=1/[\s^2^(Fo^2^)+(0.1583P)^2^+0.1101P] where P=(Fo^2^+2Fc^2^)/3'
_refine_ls_weighting_scheme calc
_refine_ls_wR_factor_gt 0.2400
_refine_ls_wR_factor_ref 0.2857
_reflns_number_gt 2465
_reflns_number_total 4262
_reflns_threshold_expression >2sigma(I)
_cod_data_source_file ol300865s_si_004.cif
_cod_data_source_block 20212ta2
_cod_original_cell_volume 2452.45(12)
_cod_original_sg_symbol_H-M 'P 21/c'
_cod_database_code 1507693

loop_
_symmetry_equiv_pos_as_xyz
'x, y, z'
'-x, y+1/2, -z+1/2'
'-x, -y, -z'
'x, -y-1/2, z-1/2'

loop_
_atom_site_label
_atom_site_type_symbol
_atom_site_fract_x
_atom_site_fract_y
_atom_site_fract_z
_atom_site_U_iso_or_equiv
_atom_site_adp_type
_atom_site_occupancy
_atom_site_symmetry_multiplicity
_atom_site_calc_flag
_atom_site_refinement_flags
_atom_site_disorder_assembly
_atom_site_disorder_group
C1 C 0.8577(3) 0.2256(3) 0.5994(3) 0.0624(10) Uani 1 1 d . A .
C2 C 0.8846(3) 0.2443(3) 0.7051(3) 0.0649(11) Uiso 1 1 d . . .
H1 H 0.9084 0.1974 0.7572 0.078 Uiso 1 1 calc R . .
C3 C 0.8697(3) 0.3408(3) 0.7166(3) 0.0666(11) Uani 1 1 d . . .
H2 H 0.8808 0.3727 0.7786 0.080 Uiso 1 1 calc R . .
C4 C 0.8345(3) 0.3868(3) 0.6201(3) 0.0637(10) Uani 1 1 d . A .
C5 C 0.7834(3) 0.4764(3) 0.5823(3) 0.0677(11) Uani 1 1 d D . .
C6 C 0.7260(4) 0.4848(3) 0.4771(3) 0.0688(11) Uani 1 1 d . A .
C7 C 0.6497(4) 0.5524(4) 0.4133(3) 0.0807(13) Uani 1 1 d . . .
H3 H 0.6303 0.6137 0.4329 0.097 Uiso 1 1 calc R B .
C8 C 0.6103(4) 0.5123(4) 0.3195(3) 0.0792(13) Uani 1 1 d . B .
H4 H 0.5592 0.5419 0.2626 0.095 Uiso 1 1 calc R . .
C9 C 0.6589(3) 0.4174(3) 0.3209(3) 0.0686(11) Uani 1 1 d . . .
C10 C 0.6396(3) 0.3342(3) 0.2583(3) 0.0642(11) Uani 1 1 d . B .
C11 C 0.6847(3) 0.2440(3) 0.3011(3) 0.0626(10) Uani 1 1 d . . .
C12 C 0.6542(3) 0.1434(3) 0.2773(3) 0.0713(12) Uani 1 1 d . B .
H5 H 0.6040 0.1202 0.2161 0.086 Uiso 1 1 calc R . .
C13 C 0.7102(4) 0.0871(3) 0.3584(3) 0.0738(12) Uani 1 1 d . . .
H6 H 0.7054 0.0183 0.3633 0.089 Uiso 1 1 calc R B .
C14 C 0.7780(3) 0.1516(3) 0.4352(3) 0.0663(11) Uani 1 1 d . A .
C15 C 0.8333(3) 0.1410(3) 0.5398(3) 0.0670(11) Uani 1 1 d . . .
N1 N 0.8369(2) 0.3144(2) 0.5546(2) 0.0612(9) Uani 1 1 d . . .
N2 N 0.7330(3) 0.4102(3) 0.4161(2) 0.0685(10) Uani 1 1 d . A .
N3 N 0.7624(3) 0.2430(3) 0.3935(2) 0.0633(9) Uani 1 1 d . A .
C16 C 0.8395(10) 0.0500(8) 0.5828(8) 0.059(3) Uani 0.50 1 d PU A 3
C17 C 0.817(2) 0.0296(15) 0.6683(14) 0.063(4) Uani 0.50 1 d PU A 3
H26 H 0.7946 0.0786 0.7040 0.076 Uiso 0.50 1 calc PR A 3
C18 C 0.8271(16) -0.0572(16) 0.6951(12) 0.081(5) Uani 0.50 1 d PU A 3
H27 H 0.8107 -0.0749 0.7525 0.098 Uiso 0.50 1 calc PR A 3
C19 C 0.8622(12) -0.1310(10) 0.6444(8) 0.057(3) Uani 0.50 1 d PU A 3
H28 H 0.8732 -0.1986 0.6589 0.069 Uiso 0.50 1 calc PR A 3
S1 S 0.8794(6) -0.0626(6) 0.5478(4) 0.173(3) Uani 0.50 1 d P A 3
C34 C 0.8551(11) 0.0310(5) 0.5859(10) 0.064(5) Uiso 0.50 1 d PGU A 4
C35 C 0.8265(13) 0.0089(8) 0.6683(10) 0.050(4) Uani 0.50 1 d PGU A 4
H29 H 0.8013 0.0589 0.7004 0.060 Uiso 0.50 1 calc PR A 4
C36 C 0.8349(15) -0.0863(10) 0.7037(10) 0.057(4) Uani 0.50 1 d PGU A 4
H30 H 0.8154 -0.1014 0.7600 0.069 Uiso 0.50 1 calc PR A 4
C37 C 0.8719(13) -0.1595(7) 0.6567(10) 0.084(5) Uani 0.50 1 d PGU A 4
H31 H 0.8777 -0.2246 0.6809 0.101 Uiso 0.50 1 calc PR A 4
C38 C 0.9005(10) -0.1374(5) 0.5743(8) 0.109(5) Uani 0.50 1 d PGU A 4
H32 H 0.9258 -0.1874 0.5422 0.131 Uiso 0.50 1 calc PR A 4
C39 C 0.8921(10) -0.0421(5) 0.5389(8) 0.088(5) Uani 0.50 1 d PGU A 4
H33 H 0.9116 -0.0270 0.4826 0.106 Uiso 0.50 1 calc PR A 4
C20 C 0.7769(3) 0.5527(2) 0.6555(2) 0.0488(12) Uani 0.75 1 d PG B 5
C21 C 0.8676(2) 0.5796(3) 0.7349(2) 0.0504(12) Uani 0.75 1 d PG B 5
H34 H 0.9349 0.5532 0.7402 0.061 Uiso 0.75 1 calc PR B 5
C22 C 0.8599(3) 0.6450(3) 0.8066(2) 0.0640(18) Uani 0.75 1 d PG B 5
H35 H 0.9219 0.6634 0.8609 0.077 Uiso 0.75 1 calc PR B 5
C23 C 0.7614(3) 0.6837(3) 0.7988(3) 0.0700(15) Uani 0.75 1 d PG B 5
H36 H 0.7562 0.7284 0.8477 0.084 Uiso 0.75 1 calc PR B 5
C24 C 0.6707(3) 0.6568(3) 0.7193(3) 0.098(3) Uani 0.75 1 d PG B 5
H37 H 0.6034 0.6832 0.7140 0.117 Uiso 0.75 1 calc PR B 5
C25 C 0.6784(2) 0.5914(3) 0.6477(2) 0.0475(18) Uani 0.75 1 d PG B 5
H38 H 0.6164 0.5730 0.5934 0.057 Uiso 0.75 1 calc PR B 5
C40 C 0.748(3) 0.554(2) 0.633(3) 0.24(2) Uiso 0.25 1 d PD B 6
S2 S 0.8711(19) 0.569(2) 0.729(2) 0.47(2) Uani 0.25 1 d PDU B 6
C41 C 0.828(2) 0.656(2) 0.795(2) 0.108(10) Uiso 0.25 1 d PD B 6
H39 H 0.8710 0.6874 0.8551 0.130 Uiso 0.25 1 calc PR B 6
C42 C 0.7257(18) 0.6724(16) 0.7461(13) 0.089(8) Uiso 0.25 1 d PD B 6
H40 H 0.6868 0.7172 0.7710 0.107 Uiso 0.25 1 calc PR B 6
C43 C 0.6748(7) 0.6196(8) 0.6542(7) 0.0000(19) Uiso 0.25 1 d PD B 6
H41 H 0.6022 0.6271 0.6130 0.000 Uiso 0.25 1 calc PR B 6
C26 C 0.5702(6) 0.3366(6) 0.1517(3) 0.062(4) Uani 0.75 1 d PG B 7
C27 C 0.4797(6) 0.3950(5) 0.1217(4) 0.079(3) Uani 0.75 1 d PG B 7
H42 H 0.4624 0.4328 0.1697 0.095 Uiso 0.75 1 calc PR B 7
C28 C 0.4145(4) 0.3980(4) 0.0214(5) 0.095(2) Uani 0.75 1 d PG B 7
H43 H 0.3527 0.4379 0.0009 0.114 Uiso 0.75 1 calc PR B 7
C29 C 0.4399(4) 0.3427(5) -0.0488(3) 0.089(3) Uani 0.75 1 d PG B 7
H44 H 0.3954 0.3448 -0.1174 0.107 Uiso 0.75 1 calc PR B 7
C30 C 0.5304(4) 0.2843(5) -0.0188(3) 0.067(2) Uani 0.75 1 d PG B 7
H45 H 0.5478 0.2465 -0.0669 0.081 Uiso 0.75 1 calc PR B 7
C31 C 0.5956(4) 0.2813(5) 0.0815(4) 0.061(3) Uani 0.75 1 d PG B 7
H46 H 0.6575 0.2414 0.1020 0.073 Uiso 0.75 1 calc PR B 7
C44 C 0.565(4) 0.334(3) 0.153(3) 0.12(2) Uiso 0.25 1 d P B 8
S3 S 0.4596(6) 0.3999(6) 0.0897(5) 0.0691(16) Uani 0.25 1 d PD B 8
C45 C 0.4511(16) 0.3651(16) -0.0193(17) 0.057(5) Uiso 0.25 1 d PD B 8
H47 H 0.3924 0.3843 -0.0764 0.068 Uiso 0.25 1 calc PR B 8
C46 C 0.531(4) 0.306(3) -0.029(5) 0.18(2) Uiso 0.25 1 d PD B 8
H48 H 0.5454 0.2882 -0.0878 0.220 Uiso 0.25 1 calc PR B 8
C47 C 0.580(2) 0.2827(17) 0.061(3) 0.051(7) Uiso 0.25 1 d PD B 8
H49 H 0.6285 0.2299 0.0734 0.062 Uiso 0.25 1 calc PR B 8
C32 C 0.9819(7) 0.4187(8) 0.4645(6) 0.075(3) Uani 0.522(11) 1 d P A 1
H20 H 1.0352 0.4187 0.4318 0.113 Uiso 0.522(11) 1 calc PR A 1
H21 H 1.0161 0.4012 0.5353 0.113 Uiso 0.522(11) 1 calc PR A 1
H22 H 0.9502 0.4838 0.4594 0.113 Uiso 0.522(11) 1 calc PR A 1
C33 C 0.9968(7) 0.3271(8) 0.4639(6) 0.065(3) Uani 0.478(11) 1 d P A 2
H23 H 1.0452 0.3547 0.4329 0.098 Uiso 0.478(11) 1 calc PR A 2
H24 H 0.9972 0.2558 0.4592 0.098 Uiso 0.478(11) 1 calc PR A 2
H25 H 1.0203 0.3465 0.5345 0.098 Uiso 0.478(11) 1 calc PR A 2
O1 O 0.9093(3) 0.3565(3) 0.4216(2) 0.0985(12) Uani 1 1 d . . .
B1 B 0.8172(4) 0.3329(4) 0.4461(3) 0.0626(12) Uani 1 1 d . A .

loop_
_atom_site_aniso_label
_atom_site_aniso_U_11
_atom_site_aniso_U_22
_atom_site_aniso_U_33
_atom_site_aniso_U_23
_atom_site_aniso_U_13
_atom_site_aniso_U_12
C1 0.067(2) 0.077(3) 0.042(2) -0.0018(19) 0.0173(17) -0.003(2)
C3 0.070(2) 0.092(3) 0.0360(19) 0.0010(18) 0.0154(17) -0.002(2)
C4 0.073(2) 0.077(3) 0.040(2) 0.0005(19) 0.0186(18) -0.004(2)
C5 0.084(3) 0.075(3) 0.045(2) 0.0009(19) 0.024(2) -0.004(2)
C6 0.088(3) 0.075(3) 0.044(2) 0.0005(19) 0.023(2) -0.004(2)
C7 0.104(3) 0.089(3) 0.049(2) 0.011(2) 0.025(2) 0.006(3)
C8 0.092(3) 0.094(3) 0.048(2) 0.010(2) 0.019(2) 0.006(3)
C9 0.074(3) 0.082(3) 0.045(2) 0.007(2) 0.0153(19) 0.000(2)
C10 0.063(2) 0.088(3) 0.040(2) 0.0012(19) 0.0166(18) -0.010(2)
C11 0.065(2) 0.083(3) 0.038(2) -0.0007(19) 0.0160(17) -0.003(2)
C12 0.071(2) 0.095(3) 0.044(2) -0.005(2) 0.0148(19) -0.009(2)
C13 0.093(3) 0.080(3) 0.048(2) -0.006(2) 0.024(2) -0.008(2)
C14 0.077(3) 0.075(3) 0.042(2) -0.0050(19) 0.0141(19) -0.004(2)
C15 0.073(3) 0.077(3) 0.046(2) -0.002(2) 0.0149(19) 0.001(2)
N1 0.0689(19) 0.072(2) 0.0385(17) 0.0000(15) 0.0142(14) -0.0016(16)
N2 0.080(2) 0.080(2) 0.0422(18) 0.0016(16) 0.0183(16) -0.0043(18)
N3 0.0672(19) 0.080(2) 0.0396(17) -0.0020(16) 0.0151(14) -0.0045(17)
C16 0.069(6) 0.053(5) 0.036(5) -0.001(4) -0.004(4) 0.023(5)
C17 0.082(9) 0.045(7) 0.054(7) -0.015(6) 0.013(6) 0.010(6)
C18 0.074(8) 0.126(15) 0.041(7) -0.016(9) 0.016(6) 0.008(12)
C19 0.086(6) 0.048(6) 0.036(5) 0.016(5) 0.019(4) 0.013(5)
S1 0.124(4) 0.309(9) 0.091(3) -0.083(4) 0.043(3) -0.017(5)
C35 0.057(6) 0.033(8) 0.059(7) 0.025(6) 0.019(5) 0.012(6)
C36 0.071(7) 0.043(6) 0.047(6) 0.023(5) 0.007(5) 0.011(5)
C37 0.113(8) 0.057(8) 0.067(7) 0.040(5) 0.013(6) 0.012(6)
C38 0.151(10) 0.057(6) 0.095(8) 0.042(6) 0.012(7) 0.019(6)
C39 0.110(9) 0.059(6) 0.075(9) -0.001(5) 0.006(7) 0.058(6)
C20 0.066(3) 0.050(3) 0.027(2) 0.0051(19) 0.013(2) -0.004(2)
C21 0.074(3) 0.044(3) 0.039(2) 0.004(2) 0.026(2) -0.005(2)
C22 0.085(4) 0.064(4) 0.044(3) 0.008(3) 0.024(3) -0.006(3)
C23 0.081(4) 0.065(4) 0.062(4) 0.011(3) 0.022(3) 0.002(3)
C24 0.080(5) 0.100(5) 0.111(6) 0.061(5) 0.032(4) 0.009(4)
C25 0.076(4) 0.041(4) 0.025(2) -0.006(2) 0.017(2) 0.012(3)
S2 0.48(3) 0.48(3) 0.47(3) 0.07(2) 0.21(2) -0.03(2)
C26 0.051(4) 0.097(7) 0.028(3) 0.008(2) 0.001(2) -0.008(3)
C27 0.069(5) 0.115(6) 0.029(5) -0.015(5) -0.013(4) 0.015(4)
C28 0.087(5) 0.112(6) 0.074(5) -0.001(4) 0.012(4) 0.030(4)
C29 0.102(6) 0.103(6) 0.047(4) -0.018(4) 0.008(4) 0.000(4)
C30 0.070(4) 0.101(5) 0.025(3) -0.006(3) 0.010(2) -0.011(3)
C31 0.052(4) 0.097(6) 0.029(4) -0.008(3) 0.007(3) -0.002(3)
S3 0.058(3) 0.109(4) 0.019(3) -0.001(2) -0.012(3) 0.020(3)
C32 0.083(6) 0.095(8) 0.048(4) -0.013(4) 0.023(4) -0.023(5)
C33 0.072(6) 0.069(7) 0.053(5) -0.006(4) 0.021(4) -0.008(5)
O1 0.076(2) 0.175(4) 0.0405(16) -0.0002(19) 0.0154(15) -0.041(2)
B1 0.067(3) 0.079(3) 0.040(2) 0.000(2) 0.017(2) -0.007(2)

loop_
_atom_type_symbol
_atom_type_description
_atom_type_scat_dispersion_real
_atom_type_scat_dispersion_imag
_atom_type_scat_source
C C 0.0181 0.0091 'International Tables Vol C Tables 4.2.6.8 and 6.1.1.4'
H H 0.0000 0.0000 'International Tables Vol C Tables 4.2.6.8 and 6.1.1.4'
N N 0.0311 0.0180 'International Tables Vol C Tables 4.2.6.8 and 6.1.1.4'
O O 0.0492 0.0322 'International Tables Vol C Tables 4.2.6.8 and 6.1.1.4'
S S 0.3331 0.5567 'International Tables Vol C Tables 4.2.6.8 and 6.1.1.4'
B B 0.0090 0.0039 'International Tables Vol C Tables 4.2.6.8 and 6.1.1.4'

loop_
_geom_angle_atom_site_label_1
_geom_angle_atom_site_label_2
_geom_angle_atom_site_label_3
_geom_angle
N1 C1 C15 119.3(3)
N1 C1 C2 105.5(4)
C15 C1 C2 134.1(4)
C3 C2 C1 107.8(4)
C3 C2 H1 126.1
C1 C2 H1 126.1
C2 C3 C4 109.0(4)
C2 C3 H2 125.5
C4 C3 H2 125.5
N1 C4 C5 119.4(3)
N1 C4 C3 104.9(4)
C5 C4 C3 134.3(4)
C4 C5 C6 118.6(4)
C4 C5 C40 130.2(13)
C6 C5 C40 108.1(14)
C4 C5 C20 118.5(3)
C6 C5 C20 122.1(4)
C40 C5 C20 15.8(14)
N2 C6 C5 118.4(4)
N2 C6 C7 105.7(4)
C5 C6 C7 135.6(4)
C8 C7 C6 107.7(4)
C8 C7 H3 126.1
C6 C7 H3 126.1
C7 C8 C9 109.2(4)
C7 C8 H4 125.4
C9 C8 H4 125.4
N2 C9 C10 118.3(4)
N2 C9 C8 104.1(4)
C10 C9 C8 137.0(4)
C9 C10 C11 118.4(4)
C9 C10 C26 122.7(4)
C11 C10 C26 118.8(4)
C9 C10 C44 123.2(16)
C11 C10 C44 118.0(17)
C26 C10 C44 3(2)
N3 C11 C10 119.4(4)
N3 C11 C12 106.0(3)
C10 C11 C12 133.5(4)
C13 C12 C11 108.2(4)
C13 C12 H5 125.9
C11 C12 H5 125.9
C12 C13 C14 107.8(4)
C12 C13 H6 126.1
C14 C13 H6 126.1
N3 C14 C15 119.6(4)
N3 C14 C13 105.6(3)
C15 C14 C13 133.4(4)
C16 C15 C1 120.8(6)
C16 C15 C14 119.2(6)
C1 C15 C14 118.3(4)
C16 C15 C34 8.0(9)
C1 C15 C34 123.3(5)
C14 C15 C34 118.2(6)
C1 N1 C4 112.2(3)
C1 N1 B1 124.8(3)
C4 N1 B1 123.0(3)
C6 N2 C9 112.8(4)
C6 N2 B1 124.1(3)
C9 N2 B1 122.9(3)
C11 N3 C14 112.2(3)
C11 N3 B1 123.4(4)
C14 N3 B1 124.2(3)
C15 C16 C17 125.1(12)
C15 C16 S1 130.0(8)
C17 C16 S1 104.8(10)
C18 C17 C16 115.3(14)
C18 C17 H26 122.3
C16 C17 H26 122.3
C17 C18 C19 123.3(13)
C17 C18 H27 118.3
C19 C18 H27 118.3
C18 C19 S1 100.2(10)
C18 C19 H28 129.9
S1 C19 H28 129.9
C19 S1 C16 96.3(5)
C35 C34 C39 120.0
C35 C34 C15 118.6(6)
C39 C34 C15 121.1(6)
C34 C35 C36 120.0
C34 C35 H29 120.0
C36 C35 H29 120.0
C37 C36 C35 120.0
C37 C36 H30 120.0
C35 C36 H30 120.0
C38 C37 C36 120.0
C38 C37 H31 120.0
C36 C37 H31 120.0
C37 C38 C39 120.0
C37 C38 H32 120.0
C39 C38 H32 120.0
C38 C39 C34 120.0
C38 C39 H33 120.0
C34 C39 H33 120.0
C21 C20 C25 120.0
C21 C20 C5 120.2(3)
C25 C20 C5 119.7(3)
C20 C21 C22 120.0
C20 C21 H34 120.0
C22 C21 H34 120.0
C23 C22 C21 120.0
C23 C22 H35 120.0
C21 C22 H35 120.0
C22 C23 C24 120.0
C22 C23 H36 120.0
C24 C23 H36 120.0
C23 C24 C25 120.0
C23 C24 H37 120.0
C25 C24 H37 120.0
C24 C25 C20 120.0
C24 C25 H38 120.0
C20 C25 H38 120.0
C43 C40 C5 158(3)
C43 C40 S2 106(2)
C5 C40 S2 95.6(19)
C41 S2 C40 96.2(17)
C42 C41 S2 108.2(19)
C42 C41 H39 125.9
S2 C41 H39 125.9
C41 C42 C43 117.8(17)
C41 C42 H40 121.1
C43 C42 H40 121.1
C42 C43 C40 111.5(19)
C42 C43 H41 124.3
C40 C43 H41 124.3
C27 C26 C31 120.0
C27 C26 C10 119.8(4)
C31 C26 C10 120.2(4)
C28 C27 C26 120.0
C28 C27 H42 120.0
C26 C27 H42 120.0
C27 C28 C29 120.0
C27 C28 H43 120.0
C29 C28 H43 120.0
C30 C29 C28 120.0
C30 C29 H44 120.0
C28 C29 H44 120.0
C29 C30 C31 120.0
C29 C30 H45 120.0
C31 C30 H45 120.0
C30 C31 C26 120.0
C30 C31 H46 120.0
C26 C31 H46 120.0
C10 C44 C47 128(3)
C10 C44 S3 134(2)
C47 C44 S3 97(2)
C45 S3 C44 97.2(14)
C46 C45 S3 119(3)
C46 C45 H47 120.6
S3 C45 H47 120.6
C47 C46 C45 101(3)
C47 C46 H48 129.7
C45 C46 H48 129.7
C46 C47 C44 125(2)
C46 C47 H49 117.6
C44 C47 H49 117.6
O1 C32 H20 109.5
O1 C32 H21 109.5
H20 C32 H21 109.5
O1 C32 H22 109.5
H20 C32 H22 109.5
H21 C32 H22 109.5
O1 C33 H23 109.5
O1 C33 H24 109.5
H23 C33 H24 109.5
O1 C33 H25 109.5
H23 C33 H25 109.5
H24 C33 H25 109.5
C33 O1 C32 62.0(6)
C33 O1 B1 125.7(6)
C32 O1 B1 127.8(5)
O1 B1 N3 112.3(4)
O1 B1 N1 115.7(4)
N3 B1 N1 104.8(3)
O1 B1 N2 113.5(4)
N3 B1 N2 104.6(3)
N1 B1 N2 104.9(3)

loop_
_geom_bond_atom_site_label_1
_geom_bond_atom_site_label_2
_geom_bond_distance
C1 N1 1.357(5)
C1 C15 1.407(6)
C1 C2 1.443(5)
C2 C3 1.355(5)
C2 H1 0.9500
C3 C4 1.434(5)
C3 H2 0.9500
C4 N1 1.371(5)
C4 C5 1.418(6)
C5 C6 1.429(5)
C5 C40 1.45(3)
C5 C20 1.501(5)
C6 N2 1.366(5)
C6 C7 1.442(6)
C7 C8 1.368(6)
C7 H3 0.9500
C8 C9 1.452(6)
C8 H4 0.9500
C9 N2 1.376(5)
C9 C10 1.415(6)
C10 C11 1.417(6)
C10 C26 1.477(6)
C10 C44 1.48(3)
C11 N3 1.363(5)
C11 C12 1.444(6)
C12 C13 1.374(6)
C12 H5 0.9500
C13 C14 1.453(6)
C13 H6 0.9500
C14 N3 1.370(5)
C14 C15 1.420(5)
C15 C16 1.379(12)
C15 C34 1.629(8)
N1 B1 1.496(5)
N2 B1 1.497(6)
N3 B1 1.495(6)
C16 C17 1.385(15)
C16 S1 1.761(12)
C17 C18 1.241(18)
C17 H26 0.9500
C18 C19 1.416(16)
C18 H27 0.9500
C19 S1 1.747(12)
C19 H28 0.9500
C34 C35 1.3900
C34 C39 1.3900
C35 C36 1.3900
C35 H29 0.9500
C36 C37 1.3900
C36 H30 0.9500
C37 C38 1.3900
C37 H31 0.9500
C38 C39 1.3900
C38 H32 0.9500
C39 H33 0.9500
C20 C21 1.3900
C20 C25 1.3900
C21 C22 1.3900
C21 H34 0.9500
C22 C23 1.3900
C22 H35 0.9500
C23 C24 1.3900
C23 H36 0.9500
C24 C25 1.3900
C24 H37 0.9500
C25 H38 0.9500
C40 C43 1.44(3)
C40 S2 1.75(3)
S2 C41 1.73(2)
C41 C42 1.32(2)
C41 H39 0.9500
C42 C43 1.441(10)
C42 H40 0.9500
C43 H41 0.9500
C26 C27 1.3900
C26 C31 1.3900
C27 C28 1.3900
C27 H42 0.9500
C28 C29 1.3900
C28 H43 0.9500
C29 C30 1.3900
C29 H44 0.9500
C30 C31 1.3900
C30 H45 0.9500
C31 H46 0.9500
C44 C47 1.57(4)
C44 S3 1.65(4)
S3 C45 1.59(2)
C45 C46 1.39(3)
C45 H47 0.9500
C46 C47 1.26(5)
C46 H48 0.9500
C47 H49 0.9500
C32 O1 1.277(9)
C32 H20 0.9800
C32 H21 0.9800
C32 H22 0.9800
C33 O1 1.186(9)
C33 H23 0.9800
C33 H24 0.9800
C33 H25 0.9800
O1 B1 1.433(6)

loop_
_geom_torsion_atom_site_label_1
_geom_torsion_atom_site_label_2
_geom_torsion_atom_site_label_3
_geom_torsion_atom_site_label_4
_geom_torsion
N1 C1 C2 C3 5.1(4)
C15 C1 C2 C3 -162.4(5)
C1 C2 C3 C4 -0.7(4)
C2 C3 C4 N1 -3.9(4)
C2 C3 C4 C5 161.9(5)
N1 C4 C5 C6 6.5(6)
C3 C4 C5 C6 -157.7(4)
N1 C4 C5 C40 164.0(17)
C3 C4 C5 C40 -0.3(19)
N1 C4 C5 C20 176.9(3)
C3 C4 C5 C20 12.7(7)
C4 C5 C6 N2 -7.3(6)
C40 C5 C6 N2 -169.4(13)
C20 C5 C6 N2 -177.4(4)
C4 C5 C6 C7 166.0(5)
C40 C5 C6 C7 3.9(15)
C20 C5 C6 C7 -4.1(8)
N2 C6 C7 C8 3.7(5)
C5 C6 C7 C8 -170.2(5)
C6 C7 C8 C9 0.9(5)
C7 C8 C9 N2 -5.0(5)
C7 C8 C9 C10 165.0(5)
N2 C9 C10 C11 9.6(6)
C8 C9 C10 C11 -159.4(5)
N2 C9 C10 C26 -173.6(5)
C8 C9 C10 C26 17.5(9)
N2 C9 C10 C44 -177(2)
C8 C9 C10 C44 14(2)
C9 C10 C11 N3 -14.0(6)
C26 C10 C11 N3 169.0(5)
C44 C10 C11 N3 173(2)
C9 C10 C11 C12 152.2(4)
C26 C10 C11 C12 -24.7(7)
C44 C10 C11 C12 -21(2)
N3 C11 C12 C13 3.4(5)
C10 C11 C12 C13 -164.2(4)
C11 C12 C13 C14 -0.3(5)
C12 C13 C14 N3 -2.8(5)
C12 C13 C14 C15 162.8(5)
N1 C1 C15 C16 -171.0(7)
C2 C1 C15 C16 -4.8(10)
N1 C1 C15 C14 -6.1(6)
C2 C1 C15 C14 160.1(4)
N1 C1 C15 C34 179.9(6)
C2 C1 C15 C34 -13.9(9)
N3 C14 C15 C16 173.6(7)
C13 C14 C15 C16 9.6(10)
N3 C14 C15 C1 8.4(6)
C13 C14 C15 C1 -155.6(5)
N3 C14 C15 C34 -177.3(6)
C13 C14 C15 C34 18.7(8)
C15 C1 N1 C4 161.9(4)
C2 C1 N1 C4 -7.9(4)
C15 C1 N1 B1 -17.4(6)
C2 C1 N1 B1 172.8(4)
C5 C4 N1 C1 -161.0(4)
C3 C4 N1 C1 7.4(4)
C5 C4 N1 B1 18.3(6)
C3 C4 N1 B1 -173.3(4)
C5 C6 N2 C9 167.9(4)
C7 C6 N2 C9 -7.2(5)
C5 C6 N2 B1 -16.8(6)
C7 C6 N2 B1 168.1(4)
C10 C9 N2 C6 -164.6(4)
C8 C9 N2 C6 7.6(5)
C10 C9 N2 B1 20.0(6)
C8 C9 N2 B1 -167.8(4)
C10 C11 N3 C14 164.2(4)
C12 C11 N3 C14 -5.4(5)
C10 C11 N3 B1 -11.0(6)
C12 C11 N3 B1 179.3(4)
C15 C14 N3 C11 -162.8(4)
C13 C14 N3 C11 5.2(5)
C15 C14 N3 B1 12.4(6)
C13 C14 N3 B1 -179.6(4)
C1 C15 C16 C17 33.8(15)
C14 C15 C16 C17 -131.0(12)
C34 C15 C16 C17 144(7)
C1 C15 C16 S1 -144.4(7)
C14 C15 C16 S1 50.8(12)
C34 C15 C16 S1 -34(6)
C15 C16 C17 C18 179.9(14)
S1 C16 C17 C18 -1.5(15)
C16 C17 C18 C19 1(2)
C17 C18 C19 S1 -0.5(15)
C18 C19 S1 C16 -0.4(7)
C15 C16 S1 C19 179.5(11)
C17 C16 S1 C19 1.0(9)
C16 C15 C34 C35 -30(6)
C1 C15 C34 C35 45.1(10)
C14 C15 C34 C35 -128.9(8)
C16 C15 C34 C39 144(7)
C1 C15 C34 C39 -140.9(7)
C14 C15 C34 C39 45.1(10)
C39 C34 C35 C36 0.0
C15 C34 C35 C36 174.1(11)
C34 C35 C36 C37 0.0
C35 C36 C37 C38 0.0
C36 C37 C38 C39 0.0
C37 C38 C39 C34 0.0
C35 C34 C39 C38 0.0
C15 C34 C39 C38 -173.9(11)
C4 C5 C20 C21 49.9(5)
C6 C5 C20 C21 -140.0(4)
C40 C5 C20 C21 -169(5)
C4 C5 C20 C25 -125.5(4)
C6 C5 C20 C25 44.6(5)
C40 C5 C20 C25 15(5)
C25 C20 C21 C22 0.0
C5 C20 C21 C22 -175.3(3)
C20 C21 C22 C23 0.0
C21 C22 C23 C24 0.0
C22 C23 C24 C25 0.0
C23 C24 C25 C20 0.0
C21 C20 C25 C24 0.0
C5 C20 C25 C24 175.4(3)
C4 C5 C40 C43 -118(6)
C6 C5 C40 C43 41(6)
C20 C5 C40 C43 -165(10)
C4 C5 C40 S2 53.3(16)
C6 C5 C40 S2 -147.4(8)
C20 C5 C40 S2 7(4)
C43 C40 S2 C41 0.3(4)
C5 C40 S2 C41 -176(2)
C40 S2 C41 C42 0.5(5)
S2 C41 C42 C43 -1.3(9)
C41 C42 C43 C40 1.6(12)
C5 C40 C43 C42 170(6)
S2 C40 C43 C42 -1.0(8)
C9 C10 C26 C27 -36.0(7)
C11 C10 C26 C27 140.9(4)
C44 C10 C26 C27 64(30)
C9 C10 C26 C31 143.6(5)
C11 C10 C26 C31 -39.6(7)
C44 C10 C26 C31 -116(31)
C31 C26 C27 C28 0.0
C10 C26 C27 C28 179.6(8)
C26 C27 C28 C29 0.0
C27 C28 C29 C30 0.0
C28 C29 C30 C31 0.0
C29 C30 C31 C26 0.0
C27 C26 C31 C30 0.0
C10 C26 C31 C30 -179.6(8)
C9 C10 C44 C47 140(3)
C11 C10 C44 C47 -47(4)
C26 C10 C44 C47 58(29)
C9 C10 C44 S3 -25(6)
C11 C10 C44 S3 148(3)
C26 C10 C44 S3 -107(33)
C10 C44 S3 C45 167(5)
C47 C44 S3 C45 -1(2)
C44 S3 C45 C46 -6(3)
S3 C45 C46 C47 12(4)
C45 C46 C47 C44 -14(5)
C10 C44 C47 C46 -159(5)
S3 C44 C47 C46 11(4)
C33 O1 B1 N3 -88.3(8)
C32 O1 B1 N3 -168.3(7)
C33 O1 B1 N1 32.0(9)
C32 O1 B1 N1 -48.0(9)
C33 O1 B1 N2 153.4(7)
C32 O1 B1 N2 73.4(8)
C11 N3 B1 O1 -89.0(5)
C14 N3 B1 O1 96.3(5)
C11 N3 B1 N1 144.6(4)
C14 N3 B1 N1 -30.1(5)
C11 N3 B1 N2 34.5(5)
C14 N3 B1 N2 -140.1(4)
C1 N1 B1 O1 -91.3(5)
C4 N1 B1 O1 89.5(5)
C1 N1 B1 N3 33.0(5)
C4 N1 B1 N3 -146.3(4)
C1 N1 B1 N2 142.8(4)
C4 N1 B1 N2 -36.4(5)
C6 N2 B1 O1 -91.3(5)
C9 N2 B1 O1 83.5(5)
C6 N2 B1 N3 146.0(4)
C9 N2 B1 N3 -39.2(5)
C6 N2 B1 N1 35.9(5)
C9 N2 B1 N1 -149.2(4)
